data_7046299
loop_
_publ_author_name
'Simler, Thomas'
'Choua, Sylvie'
'Danopoulos, Andreas A.'
'Braunstein, Pierre'

_publ_section_title
;
 Reactivity of a dearomatised pincer Co<sup>II</sup>Br complex with
 PNC<sup>NHC</sup> donors: alkylation and Si-H bond activation via
 metal-ligand cooperation.
;
_journal_issue 24
_journal_name_full 'Dalton transactions (Cambridge, England : 2003)'
_journal_page_first 7888
_journal_page_last 7895
_journal_paper_doi 10.1039/c8dt01279b
_journal_volume 47
_journal_year 2018
_chemical_formula_moiety 'C37 H56 Co N3 P Si'
_chemical_formula_sum 'C37 H56 Co N3 P Si'
_chemical_formula_weight 660.83
_space_group_crystal_system monoclinic
_space_group_IT_number 14
_space_group_name_Hall '-P 2ybc'
_space_group_name_H-M_alt 'P 1 21/c 1'
_symmetry_space_group_name_Hall '-P 2ybc'
_symmetry_space_group_name_H-M 'P 1 21/c 1'
_atom_sites_solution_hydrogens geom
_atom_sites_solution_primary direct
_atom_sites_solution_secondary difmap
_audit_creation_method SHELXL-2013
_audit_update_record
;
2018-04-02 deposited with the CCDC.
2018-05-09 downloaded from the CCDC.
;
_cell_angle_alpha 90
_cell_angle_beta 90.618(3)
_cell_angle_gamma 90
_cell_formula_units_Z 4
_cell_length_a 10.5003(13)
_cell_length_b 13.9842(17)
_cell_length_c 24.484(3)
_cell_measurement_reflns_used 9827
_cell_measurement_temperature 173(2)
_cell_measurement_theta_max 32.06
_cell_measurement_theta_min 2.89
_cell_volume 3595.0(8)
_computing_cell_refinement 'Bruker SAINT'
_computing_data_collection 'Bruker APEX2'
_computing_data_reduction 'Bruker SAINT'
_computing_molecular_graphics 'Bruker SHELXTL'
_computing_publication_material 'Bruker SHELXTL'
_computing_structure_refinement 'SHELXL-2013 (Sheldrick, 2013)'
_computing_structure_solution 'SHELXS-2013 (Sheldrick, 2013)'
_diffrn_ambient_temperature 173(2)
_diffrn_measured_fraction_theta_full 0.999
_diffrn_measured_fraction_theta_max 0.992
_diffrn_measurement_device_type 'Bruker APEX-II CCD'
_diffrn_measurement_method '\f and \w scans'
_diffrn_radiation_type MoK\a
_diffrn_radiation_wavelength 0.71073
_diffrn_reflns_av_R_equivalents 0.0388
_diffrn_reflns_av_unetI/netI 0.0326
_diffrn_reflns_Laue_measured_fraction_full 0.999
_diffrn_reflns_Laue_measured_fraction_max 0.992
_diffrn_reflns_limit_h_max 15
_diffrn_reflns_limit_h_min -15
_diffrn_reflns_limit_k_max 20
_diffrn_reflns_limit_k_min -20
_diffrn_reflns_limit_l_max 36
_diffrn_reflns_limit_l_min -34
_diffrn_reflns_number 72387
_diffrn_reflns_point_group_measured_fraction_full 0.999
_diffrn_reflns_point_group_measured_fraction_max 0.992
_diffrn_reflns_theta_full 25.242
_diffrn_reflns_theta_max 32.066
_diffrn_reflns_theta_min 1.677
_diffrn_source 'fine focus sealed tube'
_exptl_absorpt_coefficient_mu 0.584
_exptl_absorpt_correction_T_max 0.7463
_exptl_absorpt_correction_T_min 0.6728
_exptl_absorpt_correction_type multi-scan
_exptl_absorpt_process_details sadabs
_exptl_crystal_colour black
_exptl_crystal_density_diffrn 1.221
_exptl_crystal_description prism
_exptl_crystal_F_000 1420
_exptl_crystal_size_max 0.450
_exptl_crystal_size_mid 0.400
_exptl_crystal_size_min 0.350
_refine_diff_density_max 0.745
_refine_diff_density_min -0.440
_refine_diff_density_rms 0.067
_refine_ls_extinction_method none
_refine_ls_goodness_of_fit_ref 1.030
_refine_ls_hydrogen_treatment constr
_refine_ls_matrix_type full
_refine_ls_number_parameters 395
_refine_ls_number_reflns 12458
_refine_ls_number_restraints 0
_refine_ls_restrained_S_all 1.030
_refine_ls_R_factor_all 0.0656
_refine_ls_R_factor_gt 0.0443
_refine_ls_shift/su_max 0.002
_refine_ls_shift/su_mean 0.000
_refine_ls_structure_factor_coef Fsqd
_refine_ls_weighting_details 'w=1/[\s^2^(Fo^2^)+(0.0371P)^2^+2.8292P] where P=(Fo^2^+2Fc^2^)/3'
_refine_ls_weighting_scheme calc
_refine_ls_wR_factor_gt 0.0928
_refine_ls_wR_factor_ref 0.1032
_reflns_Friedel_coverage 0.000
_reflns_number_gt 9715
_reflns_number_total 12458
_reflns_threshold_expression 'I > 2\s(I)'
_cod_data_source_file c8dt01279b2.cif
_cod_data_source_block pbts151210
_cod_depositor_comments 'Adding full bibliography for 7046299--7046300.cif.'
_cod_original_cell_volume 3595.1(8)
_cod_database_code 7046299
_shelx_space_group_comment
;
The symmetry employed for this shelxl refinement is uniquely defined
by the following loop, which should always be used as a source of
symmetry information in preference to the above space-group names.
They are only intended as comments.
;
_shelx_estimated_absorpt_t_min 0.779
_shelx_estimated_absorpt_t_max 0.822
_shelxl_version_number 2013-4

loop_
_space_group_symop_operation_xyz
'x, y, z'
'-x, y+1/2, -z+1/2'
'-x, -y, -z'
'x, -y-1/2, z-1/2'

loop_
_atom_site_label
_atom_site_type_symbol
_atom_site_fract_x
_atom_site_fract_y
_atom_site_fract_z
_atom_site_U_iso_or_equiv
_atom_site_adp_type
_atom_site_occupancy
_atom_site_site_symmetry_order
_atom_site_calc_flag
_atom_site_refinement_flags_posn
_atom_site_refinement_flags_adp
C1 C 0.54008(13) 0.40239(11) 0.86080(6) 0.0187(3) Uani 1 1 d . .
C2 C 0.47334(16) 0.55282(12) 0.83879(7) 0.0280(3) Uani 1 1 d . .
H2 H 0.4764 0.6185 0.8289 0.034 Uiso 1 1 calc R U
C3 C 0.36807(16) 0.50101(13) 0.84717(7) 0.0288(3) Uani 1 1 d . .
H3 H 0.2824 0.5224 0.8444 0.035 Uiso 1 1 calc R U
C4 C 0.70662(14) 0.52881(11) 0.84842(6) 0.0199(3) Uani 1 1 d . .
C5 C 0.76042(15) 0.56074(11) 0.79965(6) 0.0224(3) Uani 1 1 d . .
C6 C 0.88253(17) 0.59936(14) 0.80295(7) 0.0309(4) Uani 1 1 d . .
H6 H 0.9217 0.6223 0.7707 0.037 Uiso 1 1 calc R U
C7 C 0.94805(17) 0.60509(15) 0.85211(8) 0.0352(4) Uani 1 1 d . .
H7 H 1.0321 0.6302 0.8531 0.042 Uiso 1 1 calc R U
C8 C 0.89203(17) 0.57443(14) 0.89985(7) 0.0317(4) Uani 1 1 d . .
H8 H 0.9379 0.5794 0.9334 0.038 Uiso 1 1 calc R U
C9 C 0.76974(15) 0.53651(11) 0.89952(6) 0.0233(3) Uani 1 1 d . .
C10 C 0.69113(16) 0.56036(12) 0.74455(6) 0.0261(3) Uani 1 1 d . .
H10 H 0.6140 0.5188 0.7476 0.031 Uiso 1 1 calc R U
C11 C 0.77266(19) 0.52223(15) 0.69794(7) 0.0362(4) Uani 1 1 d . .
H11A H 0.8442 0.5658 0.6918 0.054 Uiso 1 1 calc R U
H11B H 0.7207 0.5177 0.6646 0.054 Uiso 1 1 calc R U
H11C H 0.8054 0.4587 0.7076 0.054 Uiso 1 1 calc R U
C12 C 0.6472(2) 0.66183(14) 0.72976(8) 0.0366(4) Uani 1 1 d . .
H12A H 0.5970 0.6881 0.7597 0.055 Uiso 1 1 calc R U
H12B H 0.5947 0.6597 0.6964 0.055 Uiso 1 1 calc R U
H12C H 0.7217 0.7025 0.7237 0.055 Uiso 1 1 calc R U
C13 C 0.70609(17) 0.50929(13) 0.95274(6) 0.0290(3) Uani 1 1 d . .
H13 H 0.6460 0.4555 0.9448 0.035 Uiso 1 1 calc R U
C14 C 0.6275(2) 0.59340(17) 0.97402(9) 0.0459(5) Uani 1 1 d . .
H14A H 0.6842 0.6472 0.9824 0.069 Uiso 1 1 calc R U
H14B H 0.5829 0.5740 1.0072 0.069 Uiso 1 1 calc R U
H14C H 0.5652 0.6128 0.9461 0.069 Uiso 1 1 calc R U
C15 C 0.7999(2) 0.47526(17) 0.99693(8) 0.0439(5) Uani 1 1 d . .
H15A H 0.8535 0.4243 0.9822 0.066 Uiso 1 1 calc R U
H15B H 0.7525 0.4508 1.0282 0.066 Uiso 1 1 calc R U
H15C H 0.8536 0.5289 1.0087 0.066 Uiso 1 1 calc R U
C16 C 0.33870(14) 0.33200(11) 0.88111(6) 0.0208(3) Uani 1 1 d . .
C17 C 0.20918(14) 0.33182(13) 0.88512(7) 0.0283(3) Uani 1 1 d . .
H17 H 0.1582 0.3835 0.8724 0.034 Uiso 1 1 calc R U
C18 C 0.15559(16) 0.24901(15) 0.90961(8) 0.0334(4) Uani 1 1 d . .
H18 H 0.0660 0.2450 0.9140 0.040 Uiso 1 1 calc R U
C19 C 0.23012(15) 0.17594(14) 0.92678(7) 0.0299(4) Uani 1 1 d . .
H19 H 0.1921 0.1219 0.9436 0.036 Uiso 1 1 calc R U
C20 C 0.36654(14) 0.17845(12) 0.92004(6) 0.0218(3) Uani 1 1 d . .
C21 C 0.44945(15) 0.10698(12) 0.93377(7) 0.0246(3) Uani 1 1 d . .
H21 H 0.4218 0.0483 0.9492 0.030 Uiso 1 1 calc R U
C22 C 0.67815(15) 0.02114(11) 0.88954(6) 0.0228(3) Uani 1 1 d . .
H22 H 0.7652 0.0371 0.8761 0.027 Uiso 1 1 calc R U
C23 C 0.59711(16) -0.00944(12) 0.83983(7) 0.0277(3) Uani 1 1 d . .
H23A H 0.5098 -0.0247 0.8519 0.033 Uiso 1 1 calc R U
H23B H 0.5915 0.0443 0.8136 0.033 Uiso 1 1 calc R U
C24 C 0.65371(19) -0.09676(14) 0.81122(8) 0.0373(4) Uani 1 1 d . .
H24A H 0.5973 -0.1161 0.7805 0.045 Uiso 1 1 calc R U
H24B H 0.7378 -0.0798 0.7961 0.045 Uiso 1 1 calc R U
C25 C 0.6689(2) -0.18004(14) 0.85080(10) 0.0453(5) Uani 1 1 d . .
H25A H 0.5839 -0.2017 0.8627 0.054 Uiso 1 1 calc R U
H25B H 0.7108 -0.2341 0.8320 0.054 Uiso 1 1 calc R U
C26 C 0.7482(2) -0.15090(14) 0.90044(9) 0.0471(5) Uani 1 1 d . .
H26A H 0.8361 -0.1361 0.8889 0.057 Uiso 1 1 calc R U
H26B H 0.7524 -0.2049 0.9265 0.057 Uiso 1 1 calc R U
C27 C 0.6918(2) -0.06373(13) 0.92880(8) 0.0380(4) Uani 1 1 d . .
H27A H 0.7474 -0.0452 0.9600 0.046 Uiso 1 1 calc R U
H27B H 0.6070 -0.0804 0.9434 0.046 Uiso 1 1 calc R U
C28 C 0.69251(16) 0.13478(12) 0.98871(6) 0.0249(3) Uani 1 1 d . .
H28 H 0.6697 0.0744 1.0082 0.030 Uiso 1 1 calc R U
C29 C 0.83788(18) 0.13941(17) 0.98701(8) 0.0386(4) Uani 1 1 d . .
H29A H 0.8646 0.1999 0.9695 0.046 Uiso 1 1 calc R U
H29B H 0.8706 0.0857 0.9649 0.046 Uiso 1 1 calc R U
C30 C 0.8941(2) 0.13384(19) 1.04503(9) 0.0522(6) Uani 1 1 d . .
H30A H 0.8727 0.0712 1.0614 0.063 Uiso 1 1 calc R U
H30B H 0.9880 0.1390 1.0434 0.063 Uiso 1 1 calc R U
C31 C 0.8422(3) 0.21358(18) 1.08053(9) 0.0562(7) Uani 1 1 d . .
H31A H 0.8742 0.2052 1.1184 0.067 Uiso 1 1 calc R U
H31B H 0.8737 0.2758 1.0669 0.067 Uiso 1 1 calc R U
C32 C 0.6978(3) 0.21478(18) 1.08071(8) 0.0509(6) Uani 1 1 d . .
H32A H 0.6683 0.2714 1.1013 0.061 Uiso 1 1 calc R U
H32B H 0.6665 0.1569 1.0996 0.061 Uiso 1 1 calc R U
C33 C 0.6412(2) 0.21782(14) 1.02274(7) 0.0359(4) Uani 1 1 d . .
H33A H 0.5472 0.2136 1.0245 0.043 Uiso 1 1 calc R U
H33B H 0.6635 0.2792 1.0052 0.043 Uiso 1 1 calc R U
C34 C 0.78054(13) 0.28582(12) 0.86169(6) 0.0217(3) Uani 1 1 d . .
H34A H 0.8108 0.3512 0.8704 0.026 Uiso 1 1 calc R U
H34B H 0.8308 0.2406 0.8843 0.026 Uiso 1 1 calc R U
C35 C 0.96079(17) 0.32399(16) 0.76678(8) 0.0361(4) Uani 1 1 d . .
H35A H 0.9537 0.3924 0.7750 0.054 Uiso 1 1 calc R U
H35B H 0.9720 0.3152 0.7274 0.054 Uiso 1 1 calc R U
H35C H 1.0343 0.2972 0.7864 0.054 Uiso 1 1 calc R U
C36 C 0.8383(2) 0.13063(16) 0.77569(10) 0.0503(6) Uani 1 1 d . .
H36A H 0.9079 0.1074 0.7992 0.075 Uiso 1 1 calc R U
H36B H 0.8607 0.1212 0.7373 0.075 Uiso 1 1 calc R U
H36C H 0.7603 0.0951 0.7837 0.075 Uiso 1 1 calc R U
C37 C 0.67484(19) 0.29349(17) 0.74260(8) 0.0406(5) Uani 1 1 d . .
H37A H 0.6031 0.2505 0.7495 0.061 Uiso 1 1 calc R U
H37B H 0.7010 0.2873 0.7045 0.061 Uiso 1 1 calc R U
H37C H 0.6490 0.3596 0.7497 0.061 Uiso 1 1 calc R U
N1 N 0.57758(12) 0.49266(9) 0.84725(5) 0.0199(2) Uani 1 1 d . .
N2 N 0.40944(11) 0.41002(9) 0.86067(5) 0.0207(2) Uani 1 1 d . .
N3 N 0.41739(11) 0.26121(9) 0.89707(5) 0.0184(2) Uani 1 1 d . .
Si1 Si 0.81181(4) 0.26097(4) 0.78888(2) 0.02679(10) Uani 1 1 d . .
P1 P 0.61193(4) 0.13077(3) 0.92089(2) 0.01951(8) Uani 1 1 d . .
Co1 Co 0.59742(2) 0.27534(2) 0.88236(2) 0.01643(5) Uani 1 1 d . .

loop_
_atom_site_aniso_label
_atom_site_aniso_U_11
_atom_site_aniso_U_22
_atom_site_aniso_U_33
_atom_site_aniso_U_23
_atom_site_aniso_U_13
_atom_site_aniso_U_12
C1 0.0191(6) 0.0232(7) 0.0137(6) -0.0003(5) -0.0012(5) -0.0015(5)
C2 0.0266(7) 0.0249(8) 0.0323(8) 0.0062(7) -0.0026(6) 0.0049(6)
C3 0.0241(7) 0.0290(8) 0.0331(9) 0.0044(7) -0.0021(6) 0.0056(6)
C4 0.0215(6) 0.0188(7) 0.0192(6) 0.0013(5) -0.0012(5) -0.0024(5)
C5 0.0257(7) 0.0234(7) 0.0180(6) 0.0018(5) -0.0011(5) -0.0032(6)
C6 0.0303(8) 0.0390(10) 0.0235(8) 0.0020(7) 0.0028(6) -0.0121(7)
C7 0.0288(8) 0.0466(11) 0.0303(9) -0.0030(8) -0.0017(7) -0.0158(8)
C8 0.0322(8) 0.0400(10) 0.0228(8) -0.0013(7) -0.0066(6) -0.0109(7)
C9 0.0282(7) 0.0235(7) 0.0181(7) 0.0006(6) -0.0020(6) -0.0043(6)
C10 0.0289(8) 0.0317(8) 0.0177(7) 0.0033(6) -0.0027(6) -0.0040(6)
C11 0.0420(10) 0.0469(11) 0.0197(8) 0.0006(7) 0.0010(7) -0.0030(8)
C12 0.0438(10) 0.0376(10) 0.0282(9) 0.0105(7) -0.0062(8) -0.0001(8)
C13 0.0381(9) 0.0325(9) 0.0164(7) 0.0007(6) -0.0008(6) -0.0109(7)
C14 0.0520(12) 0.0562(14) 0.0296(10) -0.0028(9) 0.0100(9) 0.0023(10)
C15 0.0603(13) 0.0493(12) 0.0217(8) 0.0078(8) -0.0080(8) -0.0060(10)
C16 0.0193(6) 0.0264(7) 0.0168(6) -0.0030(5) 0.0002(5) -0.0025(5)
C17 0.0174(6) 0.0362(9) 0.0313(8) -0.0020(7) -0.0002(6) -0.0010(6)
C18 0.0169(7) 0.0482(11) 0.0352(9) -0.0032(8) 0.0031(6) -0.0074(7)
C19 0.0235(7) 0.0387(10) 0.0277(8) 0.0000(7) 0.0046(6) -0.0124(7)
C20 0.0223(6) 0.0271(8) 0.0161(6) -0.0029(5) 0.0026(5) -0.0089(6)
C21 0.0265(7) 0.0238(7) 0.0237(7) 0.0031(6) 0.0029(6) -0.0092(6)
C22 0.0257(7) 0.0224(7) 0.0202(7) -0.0008(6) -0.0037(5) 0.0006(6)
C23 0.0272(7) 0.0287(8) 0.0269(8) -0.0041(6) -0.0053(6) 0.0003(6)
C24 0.0403(10) 0.0355(10) 0.0361(10) -0.0133(8) -0.0088(8) 0.0029(8)
C25 0.0576(13) 0.0258(9) 0.0524(13) -0.0123(9) -0.0079(10) 0.0028(9)
C26 0.0713(15) 0.0253(9) 0.0444(12) -0.0016(8) -0.0148(11) 0.0121(9)
C27 0.0616(13) 0.0232(8) 0.0291(9) 0.0021(7) -0.0065(8) 0.0035(8)
C28 0.0322(8) 0.0235(7) 0.0189(7) 0.0022(6) -0.0021(6) -0.0064(6)
C29 0.0333(9) 0.0541(12) 0.0281(9) 0.0034(8) -0.0103(7) -0.0048(8)
C30 0.0509(12) 0.0678(16) 0.0376(11) 0.0072(11) -0.0228(10) -0.0095(11)
C31 0.0830(18) 0.0530(14) 0.0321(10) 0.0034(10) -0.0269(11) -0.0267(13)
C32 0.0818(17) 0.0473(13) 0.0235(9) -0.0093(8) -0.0068(10) -0.0083(12)
C33 0.0507(11) 0.0315(9) 0.0255(8) -0.0060(7) -0.0032(8) -0.0037(8)
C34 0.0176(6) 0.0266(8) 0.0210(7) 0.0033(6) -0.0012(5) 0.0002(5)
C35 0.0281(8) 0.0472(11) 0.0331(9) 0.0045(8) 0.0069(7) -0.0056(8)
C36 0.0537(13) 0.0379(11) 0.0600(14) -0.0064(10) 0.0337(11) -0.0005(9)
C37 0.0337(9) 0.0607(14) 0.0273(9) -0.0012(9) -0.0037(7) -0.0086(9)
N1 0.0202(5) 0.0203(6) 0.0192(6) 0.0021(5) -0.0014(4) 0.0005(5)
N2 0.0174(5) 0.0231(6) 0.0216(6) 0.0006(5) -0.0007(4) 0.0008(5)
N3 0.0151(5) 0.0234(6) 0.0168(5) -0.0014(5) 0.0018(4) -0.0043(4)
Si1 0.0221(2) 0.0329(2) 0.0255(2) -0.00051(18) 0.00658(16) -0.00213(17)
P1 0.02162(17) 0.01918(18) 0.01771(17) 0.00108(13) -0.00038(13) -0.00367(13)
Co1 0.01500(8) 0.01928(9) 0.01502(9) 0.00005(7) 0.00067(6) -0.00212(7)

loop_
_atom_type_symbol
_atom_type_description
_atom_type_scat_dispersion_real
_atom_type_scat_dispersion_imag
_atom_type_scat_source
C C 0.0033 0.0016 'International Tables Vol C Tables 4.2.6.8 and 6.1.1.4'
H H 0.0000 0.0000 'International Tables Vol C Tables 4.2.6.8 and 6.1.1.4'
N N 0.0061 0.0033 'International Tables Vol C Tables 4.2.6.8 and 6.1.1.4'
Si Si 0.0817 0.0704 'International Tables Vol C Tables 4.2.6.8 and 6.1.1.4'
P P 0.1023 0.0942 'International Tables Vol C Tables 4.2.6.8 and 6.1.1.4'
Co Co 0.3494 0.9721 'International Tables Vol C Tables 4.2.6.8 and 6.1.1.4'

loop_
_geom_angle_atom_site_label_1
_geom_angle_atom_site_label_2
_geom_angle_atom_site_label_3
_geom_angle
N1 C1 N2 102.60(12)
N1 C1 Co1 145.18(11)
N2 C1 Co1 112.13(10)
C3 C2 N1 107.38(15)
C3 C2 H2 126.3
N1 C2 H2 126.3
C2 C3 N2 106.06(14)
C2 C3 H3 127.0
N2 C3 H3 127.0
C5 C4 C9 122.76(14)
C5 C4 N1 118.77(13)
C9 C4 N1 118.32(13)
C6 C5 C4 116.99(14)
C6 C5 C10 118.86(14)
C4 C5 C10 124.07(14)
C7 C6 C5 121.49(16)
C7 C6 H6 119.3
C5 C6 H6 119.3
C6 C7 C8 120.40(16)
C6 C7 H7 119.8
C8 C7 H7 119.8
C7 C8 C9 121.01(15)
C7 C8 H8 119.5
C9 C8 H8 119.5
C8 C9 C4 117.31(14)
C8 C9 C13 120.38(14)
C4 C9 C13 122.25(14)
C5 C10 C11 113.29(14)
C5 C10 C12 110.17(14)
C11 C10 C12 108.40(15)
C5 C10 H10 108.3
C11 C10 H10 108.3
C12 C10 H10 108.3
C10 C11 H11A 109.5
C10 C11 H11B 109.5
H11A C11 H11B 109.5
C10 C11 H11C 109.5
H11A C11 H11C 109.5
H11B C11 H11C 109.5
C10 C12 H12A 109.5
C10 C12 H12B 109.5
H12A C12 H12B 109.5
C10 C12 H12C 109.5
H12A C12 H12C 109.5
H12B C12 H12C 109.5
C9 C13 C15 113.48(16)
C9 C13 C14 110.06(15)
C15 C13 C14 110.07(16)
C9 C13 H13 107.7
C15 C13 H13 107.7
C14 C13 H13 107.7
C13 C14 H14A 109.5
C13 C14 H14B 109.5
H14A C14 H14B 109.5
C13 C14 H14C 109.5
H14A C14 H14C 109.5
H14B C14 H14C 109.5
C13 C15 H15A 109.5
C13 C15 H15B 109.5
H15A C15 H15B 109.5
C13 C15 H15C 109.5
H15A C15 H15C 109.5
H15B C15 H15C 109.5
N3 C16 C17 125.97(15)
N3 C16 N2 110.32(12)
C17 C16 N2 123.68(15)
C16 C17 C18 115.52(16)
C16 C17 H17 122.2
C18 C17 H17 122.2
C19 C18 C17 121.08(15)
C19 C18 H18 119.5
C17 C18 H18 119.5
C18 C19 C20 121.19(16)
C18 C19 H19 119.4
C20 C19 H19 119.4
C21 C20 N3 117.44(13)
C21 C20 C19 125.79(15)
N3 C20 C19 116.78(15)
C20 C21 P1 115.58(12)
C20 C21 H21 122.2
P1 C21 H21 122.2
C27 C22 C23 109.14(14)
C27 C22 P1 114.44(12)
C23 C22 P1 110.54(11)
C27 C22 H22 107.5
C23 C22 H22 107.5
P1 C22 H22 107.5
C24 C23 C22 111.69(14)
C24 C23 H23A 109.3
C22 C23 H23A 109.3
C24 C23 H23B 109.3
C22 C23 H23B 109.3
H23A C23 H23B 107.9
C25 C24 C23 110.96(17)
C25 C24 H24A 109.4
C23 C24 H24A 109.4
C25 C24 H24B 109.4
C23 C24 H24B 109.4
H24A C24 H24B 108.0
C26 C25 C24 110.88(17)
C26 C25 H25A 109.5
C24 C25 H25A 109.5
C26 C25 H25B 109.5
C24 C25 H25B 109.5
H25A C25 H25B 108.1
C25 C26 C27 111.45(18)
C25 C26 H26A 109.3
C27 C26 H26A 109.3
C25 C26 H26B 109.3
C27 C26 H26B 109.3
H26A C26 H26B 108.0
C26 C27 C22 111.55(16)
C26 C27 H27A 109.3
C22 C27 H27A 109.3
C26 C27 H27B 109.3
C22 C27 H27B 109.3
H27A C27 H27B 108.0
C29 C28 C33 109.89(15)
C29 C28 P1 114.99(12)
C33 C28 P1 110.49(12)
C29 C28 H28 107.0
C33 C28 H28 107.0
P1 C28 H28 107.0
C28 C29 C30 110.29(17)
C28 C29 H29A 109.6
C30 C29 H29A 109.6
C28 C29 H29B 109.6
C30 C29 H29B 109.6
H29A C29 H29B 108.1
C31 C30 C29 110.84(19)
C31 C30 H30A 109.5
C29 C30 H30A 109.5
C31 C30 H30B 109.5
C29 C30 H30B 109.5
H30A C30 H30B 108.1
C32 C31 C30 112.02(18)
C32 C31 H31A 109.2
C30 C31 H31A 109.2
C32 C31 H31B 109.2
C30 C31 H31B 109.2
H31A C31 H31B 107.9
C31 C32 C33 112.04(19)
C31 C32 H32A 109.2
C33 C32 H32A 109.2
C31 C32 H32B 109.2
C33 C32 H32B 109.2
H32A C32 H32B 107.9
C28 C33 C32 110.34(17)
C28 C33 H33A 109.6
C32 C33 H33A 109.6
C28 C33 H33B 109.6
C32 C33 H33B 109.6
H33A C33 H33B 108.1
Si1 C34 Co1 114.31(7)
Si1 C34 H34A 108.7
Co1 C34 H34A 108.7
Si1 C34 H34B 108.7
Co1 C34 H34B 108.7
H34A C34 H34B 107.6
Si1 C35 H35A 109.5
Si1 C35 H35B 109.5
H35A C35 H35B 109.5
Si1 C35 H35C 109.5
H35A C35 H35C 109.5
H35B C35 H35C 109.5
Si1 C36 H36A 109.5
Si1 C36 H36B 109.5
H36A C36 H36B 109.5
Si1 C36 H36C 109.5
H36A C36 H36C 109.5
H36B C36 H36C 109.5
Si1 C37 H37A 109.5
Si1 C37 H37B 109.5
H37A C37 H37B 109.5
Si1 C37 H37C 109.5
H37A C37 H37C 109.5
H37B C37 H37C 109.5
C1 N1 C2 111.48(13)
C1 N1 C4 126.26(12)
C2 N1 C4 121.73(13)
C1 N2 C3 112.48(13)
C1 N2 C16 117.83(12)
C3 N2 C16 129.00(13)
C16 N3 C20 119.41(13)
C16 N3 Co1 117.93(10)
C20 N3 Co1 122.52(10)
C34 Si1 C36 112.18(9)
C34 Si1 C37 113.18(8)
C36 Si1 C37 104.25(12)
C34 Si1 C35 110.27(8)
C36 Si1 C35 106.31(10)
C37 Si1 C35 110.31(9)
C21 P1 C22 106.56(8)
C21 P1 C28 106.09(8)
C22 P1 C28 103.06(7)
C21 P1 Co1 100.59(6)
C22 P1 Co1 126.70(5)
C28 P1 Co1 112.24(5)
N3 Co1 C1 81.03(6)
N3 Co1 C34 175.74(6)
C1 Co1 C34 99.21(6)
N3 Co1 P1 83.78(4)
C1 Co1 P1 163.57(4)
C34 Co1 P1 96.41(5)

loop_
_geom_bond_atom_site_label_1
_geom_bond_atom_site_label_2
_geom_bond_distance
C1 N1 1.3643(19)
C1 N2 1.3758(18)
C1 Co1 1.9471(15)
C2 C3 1.339(2)
C2 N1 1.394(2)
C2 H2 0.9500
C3 N2 1.383(2)
C3 H3 0.9500
C4 C5 1.400(2)
C4 C9 1.413(2)
C4 N1 1.4462(19)
C5 C6 1.393(2)
C5 C10 1.526(2)
C6 C7 1.382(2)
C6 H6 0.9500
C7 C8 1.382(3)
C7 H7 0.9500
C8 C9 1.389(2)
C8 H8 0.9500
C9 C13 1.519(2)
C10 C11 1.530(2)
C10 C12 1.534(3)
C10 H10 1.0000
C11 H11A 0.9800
C11 H11B 0.9800
C11 H11C 0.9800
C12 H12A 0.9800
C12 H12B 0.9800
C12 H12C 0.9800
C13 C15 1.531(3)
C13 C14 1.531(3)
C13 H13 1.0000
C14 H14A 0.9800
C14 H14B 0.9800
C14 H14C 0.9800
C15 H15A 0.9800
C15 H15B 0.9800
C15 H15C 0.9800
C16 N3 1.345(2)
C16 C17 1.365(2)
C16 N2 1.414(2)
C17 C18 1.423(3)
C17 H17 0.9500
C18 C19 1.351(3)
C18 H18 0.9500
C19 C20 1.444(2)
C19 H19 0.9500
C20 C21 1.365(2)
C20 N3 1.3955(19)
C21 P1 1.7699(16)
C21 H21 0.9500
C22 C27 1.533(2)
C22 C23 1.538(2)
C22 P1 1.8532(16)
C22 H22 1.0000
C23 C24 1.531(2)
C23 H23A 0.9900
C23 H23B 0.9900
C24 C25 1.522(3)
C24 H24A 0.9900
C24 H24B 0.9900
C25 C26 1.521(3)
C25 H25A 0.9900
C25 H25B 0.9900
C26 C27 1.526(3)
C26 H26A 0.9900
C26 H26B 0.9900
C27 H27A 0.9900
C27 H27B 0.9900
C28 C29 1.529(3)
C28 C33 1.531(2)
C28 P1 1.8564(16)
C28 H28 1.0000
C29 C30 1.534(3)
C29 H29A 0.9900
C29 H29B 0.9900
C30 C31 1.519(4)
C30 H30A 0.9900
C30 H30B 0.9900
C31 C32 1.516(4)
C31 H31A 0.9900
C31 H31B 0.9900
C32 C33 1.533(3)
C32 H32A 0.9900
C32 H32B 0.9900
C33 H33A 0.9900
C33 H33B 0.9900
C34 Si1 1.8491(16)
C34 Co1 1.9989(15)
C34 H34A 0.9900
C34 H34B 0.9900
C35 Si1 1.8802(18)
C35 H35A 0.9800
C35 H35B 0.9800
C35 H35C 0.9800
C36 Si1 1.872(2)
C36 H36A 0.9800
C36 H36B 0.9800
C36 H36C 0.9800
C37 Si1 1.877(2)
C37 H37A 0.9800
C37 H37B 0.9800
C37 H37C 0.9800
N3 Co1 1.9382(12)
P1 Co1 2.2354(5)

loop_
_geom_torsion_atom_site_label_1
_geom_torsion_atom_site_label_2
_geom_torsion_atom_site_label_3
_geom_torsion_atom_site_label_4
_geom_torsion
N1 C2 C3 N2 0.06(19)
C9 C4 C5 C6 1.5(2)
N1 C4 C5 C6 176.92(15)
C9 C4 C5 C10 -175.23(15)
N1 C4 C5 C10 0.2(2)
C4 C5 C6 C7 0.6(3)
C10 C5 C6 C7 177.45(18)
C5 C6 C7 C8 -1.6(3)
C6 C7 C8 C9 0.6(3)
C7 C8 C9 C4 1.3(3)
C7 C8 C9 C13 -175.90(18)
C5 C4 C9 C8 -2.4(2)
N1 C4 C9 C8 -177.88(15)
C5 C4 C9 C13 174.76(15)
N1 C4 C9 C13 -0.7(2)
C6 C5 C10 C11 48.4(2)
C4 C5 C10 C11 -134.99(17)
C6 C5 C10 C12 -73.3(2)
C4 C5 C10 C12 103.39(19)
C8 C9 C13 C15 -31.5(2)
C4 C9 C13 C15 151.40(17)
C8 C9 C13 C14 92.3(2)
C4 C9 C13 C14 -84.8(2)
N3 C16 C17 C18 1.4(2)
N2 C16 C17 C18 -176.50(15)
C16 C17 C18 C19 -0.8(3)
C17 C18 C19 C20 -1.1(3)
C18 C19 C20 C21 -177.04(17)
C18 C19 C20 N3 2.5(2)
N3 C20 C21 P1 0.66(19)
C19 C20 C21 P1 -179.81(13)
C27 C22 C23 C24 -56.4(2)
P1 C22 C23 C24 176.91(13)
C22 C23 C24 C25 56.7(2)
C23 C24 C25 C26 -55.4(2)
C24 C25 C26 C27 55.7(3)
C25 C26 C27 C22 -56.8(3)
C23 C22 C27 C26 56.2(2)
P1 C22 C27 C26 -179.31(15)
C33 C28 C29 C30 59.4(2)
P1 C28 C29 C30 -175.22(15)
C28 C29 C30 C31 -57.4(2)
C29 C30 C31 C32 54.3(3)
C30 C31 C32 C33 -53.4(3)
C29 C28 C33 C32 -57.9(2)
P1 C28 C33 C32 174.20(15)
C31 C32 C33 C28 55.0(2)
N2 C1 N1 C2 -0.44(16)
Co1 C1 N1 C2 -176.35(16)
N2 C1 N1 C4 171.28(13)
Co1 C1 N1 C4 -4.6(3)
C3 C2 N1 C1 0.25(19)
C3 C2 N1 C4 -171.90(14)
C5 C4 N1 C1 118.58(17)
C9 C4 N1 C1 -65.8(2)
C5 C4 N1 C2 -70.5(2)
C9 C4 N1 C2 105.16(17)
N1 C1 N2 C3 0.48(17)
Co1 C1 N2 C3 177.96(11)
N1 C1 N2 C16 -170.80(12)
Co1 C1 N2 C16 6.68(16)
C2 C3 N2 C1 -0.35(19)
C2 C3 N2 C16 169.72(15)
N3 C16 N2 C1 -0.64(18)
C17 C16 N2 C1 177.51(15)
N3 C16 N2 C3 -170.26(15)
C17 C16 N2 C3 7.9(3)
C17 C16 N3 C20 0.1(2)
N2 C16 N3 C20 178.17(12)
C17 C16 N3 Co1 175.89(13)
N2 C16 N3 Co1 -6.01(16)
C21 C20 N3 C16 177.61(14)
C19 C20 N3 C16 -2.0(2)
C21 C20 N3 Co1 1.99(19)
C19 C20 N3 Co1 -177.58(11)
Co1 C34 Si1 C36 -87.44(12)
Co1 C34 Si1 C37 30.19(12)
Co1 C34 Si1 C35 154.28(9)
C20 C21 P1 C22 -135.98(12)
C20 C21 P1 C28 114.68(13)
C20 C21 P1 Co1 -2.36(13)
C27 C22 P1 C21 -70.47(14)
C23 C22 P1 C21 53.23(13)
C27 C22 P1 C28 40.99(14)
C23 C22 P1 C28 164.69(12)
C27 C22 P1 Co1 172.10(11)
C23 C22 P1 Co1 -64.20(13)
C29 C28 P1 C21 171.09(14)
C33 C28 P1 C21 -63.81(14)
C29 C28 P1 C22 59.29(15)
C33 C28 P1 C22 -175.62(12)
C29 C28 P1 Co1 -79.97(14)
C33 C28 P1 Co1 45.13(13)
